data_2006548
loop_
_publ_author_name
'Kurihara, Hiroyuki'
'Nishikiori, Shin-ichi'
'Iwamoto, Toschitake'

_publ_section_title
;Monodentate Ligation of Tetracyanonickelate(II):
 (2-Aminoethanol)[<i>N</i>-(2-aminoethyl)-1,2-ethanediamine][tetracyanonickelato(II)]copper(II)--Water
 (1/2)
;
_journal_issue 10
_journal_name_full 'Acta Crystallographica Section C'
_journal_page_first 1409
_journal_page_last 1411
_journal_paper_doi 10.1107/S010827019700632X
_journal_volume 53
_journal_year 1997
_chemical_formula_iupac '[Cu Ni (CN)4 (C4 H13 N3) (C2 H7 N O)], 2H2 O'
_chemical_formula_moiety '[Cu(C6 H20 N4 O){Ni(CN)4}], 2H2 O'
_chemical_formula_structural '(Ni (C N)4) (Cd (C4 H13 N3) (C2 H7 N O) (H2 O)2 '
_chemical_formula_sum 'C10 H24 Cu N8 Ni O3'
_chemical_formula_weight 426.62
_chemical_name_common '[Cu{Ni(CN)~4~}(dien)(mea)].2H~2~O'
_chemical_name_systematic
;
Tetracyanonickelato(II){N-(2-aminoethyl)-1,2-ethanediamine}(2-aminoeth
anol)copper(II)-water(1/2)
;
_space_group_IT_number 14
_symmetry_cell_setting monoclinic
_symmetry_space_group_name_Hall '-P 2yn'
_symmetry_space_group_name_H-M 'P 1 21/n 1'
_audit_creation_method SHELXL
_cell_angle_alpha 90.00
_cell_angle_beta 104.90(2)
_cell_angle_gamma 90.00
_cell_formula_units_Z 4
_cell_length_a 11.097(5)
_cell_length_b 9.869(5)
_cell_length_c 17.325(4)
_cell_measurement_reflns_used 25
_cell_measurement_temperature 293(2)
_cell_measurement_theta_max 18.5
_cell_measurement_theta_min 12.9
_cell_volume 1833.6(13)
_computing_cell_refinement 'MSC/AFC Diffractometer Control Software'
_computing_data_collection
;MSC/AFC Diffractometer Control Software (Molecular Structure Corporation,
1988)
;
_computing_structure_refinement 'SHELXL-93 (Sheldrick, 1993)'
_computing_structure_solution 'SHELXS-86 (Sheldrick, 1985)'
_diffrn_ambient_temperature 293(2)
_diffrn_measurement_device 'AFC5 Rigaku Denki diffractometer'
_diffrn_measurement_method '\w/2\q scans'
_diffrn_radiation_monochromator graphite
_diffrn_radiation_source 'AFC5 Rigaku Denki sealed tube X-ray source'
_diffrn_radiation_type MoK\a
_diffrn_radiation_wavelength 0.71069
_diffrn_reflns_av_R_equivalents 0.037
_diffrn_reflns_av_sigmaI/netI 0.0445
_diffrn_reflns_limit_h_max 14
_diffrn_reflns_limit_h_min 0
_diffrn_reflns_limit_k_max 12
_diffrn_reflns_limit_k_min 0
_diffrn_reflns_limit_l_max 21
_diffrn_reflns_limit_l_min -22
_diffrn_reflns_number 4793
_diffrn_reflns_theta_max 27.48
_diffrn_reflns_theta_min 2.40
_diffrn_standards_decay_% 2
_diffrn_standards_interval_count 150
_diffrn_standards_number 3
_exptl_absorpt_coefficient_mu 2.211
_exptl_absorpt_correction_type none
_exptl_crystal_colour blue
_exptl_crystal_density_diffrn 1.546
_exptl_crystal_density_meas 1.540(10)
_exptl_crystal_density_method floatation
_exptl_crystal_description column
_exptl_crystal_F_000 884
_exptl_crystal_size_max 0.50
_exptl_crystal_size_mid 0.25
_exptl_crystal_size_min 0.25
_refine_diff_density_max 0.792
_refine_diff_density_min -0.719
_refine_ls_extinction_method none
_refine_ls_goodness_of_fit_obs 1.102
_refine_ls_matrix_type full
_refine_ls_number_parameters 284
_refine_ls_number_reflns 3209
_refine_ls_number_restraints 0
_refine_ls_restrained_S_obs 1.102
_refine_ls_R_factor_obs .0433
_refine_ls_shift/esd_max 0.100
_refine_ls_shift/esd_mean 0.004
_refine_ls_structure_factor_coef Fsqd
_refine_ls_weighting_details 'w = 1/[\s^2^(Fo^2^)+(0.0629P)^2^+0.9030P] where P=(Fo^2^+2Fc^2^)/3'
_refine_ls_weighting_scheme calc
_refine_ls_wR_factor_obs .1087
_reflns_number_observed 3209
_reflns_number_total 4688
_reflns_observed_criterion >3sigma(F)
_cod_data_source_file ab1476.cif
_cod_data_source_block NiCudien
_cod_depositor_comments
;
 Marking attached hydrogen atoms.

 Antanas Vaitkus,
 2017-08-07

The following automatic conversions were performed:

'_refine_ls_weighting_scheme' value 'calc w =
1/[\s^2^(Fo^2^)+(0.0629P)^2^+0.9030P] where P=(Fo^2^+2Fc^2^)/3' was
changed to 'calc'. New tag '_refine_ls_weighting_details' was
created. The value of the new tag was set to 'w =
1/[\s^2^(Fo^2^)+(0.0629P)^2^+0.9030P] where P=(Fo^2^+2Fc^2^)/3'.

Automatic conversion script
Id: cif_fix_values 3143 2015-03-26 13:38:13Z robertas 
;
_cod_original_cell_volume 1834.0(10)
_cod_original_sg_symbol_H-M 'P 21/n'
_cod_database_code 2006548

loop_
_symmetry_equiv_pos_as_xyz
'x, y, z'
'-x+1/2, y+1/2, -z+1/2'
'-x, -y, -z'
'x-1/2, -y-1/2, z-1/2'

loop_
_atom_site_aniso_label
_atom_site_aniso_U_11
_atom_site_aniso_U_22
_atom_site_aniso_U_33
_atom_site_aniso_U_12
_atom_site_aniso_U_13
_atom_site_aniso_U_23
Cu .0301(2) .0355(3) .0308(2) .0008(2) .0128(2) -.0004(2)
Ni .0413(3) .0311(3) .0293(3) -.0012(2) .0128(2) .0023(2)
C1 .046(2) .032(2) .040(2) .002(2) .019(2) -.001(2)
N1 .071(3) .045(2) .048(2) .007(2) .028(2) .009(2)
C2 .039(2) .047(2) .035(2) -.005(2) .011(2) -.002(2)
N2 .054(2) .065(3) .057(2) .000(2) .019(2) -.017(2)
C3 .039(2) .049(2) .036(2) -.002(2) .013(2) .005(2)
N3 .060(3) .060(3) .048(2) .003(2) .015(2) .019(2)
C4 .056(3) .032(2) .033(2) .001(2) .013(2) .008(2)
N4 .077(3) .039(2) .045(2) .009(2) .025(2) .002(2)
N11 .050(3) .065(3) .053(2) .010(2) .031(2) .006(2)
C12 .083(4) .067(4) .042(3) .014(3) .036(3) -.001(3)
C13 .073(4) .055(3) .031(2) .003(3) .012(2) -.004(2)
N14 .051(2) .029(2) .036(2) .004(2) .010(2) .001(2)
C15 .032(2) .046(3) .049(2) -.001(2) .002(2) -.006(2)
C16 .033(2) .040(3) .059(3) -.006(2) .016(2) -.002(2)
N17 .034(2) .036(2) .037(2) .001(2) .0160(10) .002(2)
N21 .033(2) .031(2) .042(2) -.002(2) .016(2) -.0002(15)
C22 .030(2) .046(3) .054(3) .003(2) .006(2) -.003(2)
C23 .049(3) .038(2) .049(2) .008(2) .009(2) .008(2)
O24 .039(2) .031(2) .055(2) .0020(10) .0130(10) -.0010(10)
OW1 .062(2) .048(2) .058(2) .016(2) .028(2) .009(2)
OW2 .067(2) .075(3) .076(2) .009(2) .029(2) -.025(2)

loop_
_atom_site_label
_atom_site_fract_x
_atom_site_fract_y
_atom_site_fract_z
_atom_site_U_iso_or_equiv
_atom_site_thermal_displace_type
_atom_site_calc_flag
_atom_site_refinement_flags
_atom_site_occupancy
_atom_site_disorder_group
_atom_site_type_symbol
_atom_site_attached_hydrogens
Cu .34230(4) .18920(5) .17848(3) .03120(10) Uani d . 1 . Cu 0
Ni .27283(5) .62359(5) -.00049(3) .0332(2) Uani d . 1 . Ni 0
C1 .2872(4) .4996(4) .0827(2) .0380(8) Uani d . 1 . C 0
N1 .2950(4) .4264(4) .1349(2) .0520(10) Uani d . 1 . N 0
C2 .3441(4) .4998(5) -.0571(2) .0399(9) Uani d . 1 . C 0
N2 .3842(4) .4219(5) -.0933(2) .0580(10) Uani d . 1 . N 0
C3 .2580(4) .7525(5) -.0811(2) .0407(9) Uani d . 1 . C 0
N3 .2501(4) .8345(5) -.1289(2) .0560(10) Uani d . 1 . N 0
C4 .1945(4) .7417(4) .0549(2) .0403(9) Uani d . 1 . C 0
N4 .1439(4) .8104(4) .0900(2) .0520(10) Uani d . 1 . N 0
N11 .4447(4) .1841(6) .0953(3) .0530(10) Uani d . 1 . N 0
H11A .461(6) .271(7) .090(4) .09(2) Uiso calc . 1 . H 0
H11B .518(6) .165(6) .114(3) .06(2) Uiso calc . 1 . H 0
C12 .3722(6) .1048(7) .0255(3) .0605(15) Uani d . 1 . C 0
H12A .397(5) .135(6) -.011(4) .07(2) Uiso calc . 1 . H 0
H12B .392(6) .013(7) .040(4) .08(2) Uiso calc . 1 . H 0
C13 .2381(5) .1344(6) .0139(3) .0530(10) Uani d . 1 . C 0
H13A .211(4) .225(5) -.002(3) .040(10) Uiso calc . 1 . H 0
H13B .188(5) .086(6) -.024(3) .06(2) Uiso calc . 1 . H 0
N14 .2088(4) .1094(4) .0907(2) .0390(8) Uani d . 1 . N 0
H14 .214(4) .040(5) .095(3) .030(10) Uiso calc . 1 . H 0
C15 .0873(4) .1562(5) .0998(3) .0440(10) Uani d . 1 . C 0
H15A .022(5) .115(5) .064(3) .06(2) Uiso calc . 1 . H 0
H15B .084(4) .256(5) .082(3) .050(10) Uiso calc . 1 . H 0
C16 .0899(4) .1341(5) .1865(3) .0430(10) Uani d . 1 . C 0
H16A .023(5) .163(6) .199(3) .07(2) Uiso calc . 1 . H 0
H16B .089(5) .044(6) .195(3) .06(2) Uiso calc . 1 . H 0
N17 .2047(3) .1954(4) .2370(2) .0343(7) Uani d . 1 . N 0
H17A .229(5) .152(6) .297(4) .08(2) Uiso calc . 1 . H 0
H17B .194(4) .278(5) .248(3) .030(10) Uiso calc . 1 . H 0
N21 .4799(3) .2464(4) .2722(2) .0345(7) Uani d . 1 . N 0
H21A .518(4) .314(5) .259(3) .050(10) Uiso calc . 1 . H 0
H21B .449(4) .268(5) .309(3) .040(10) Uiso calc . 1 . H 0
C22 .5690(4) .1383(5) .3047(3) .0440(10) Uani d . 1 . C 0
H22A .629(5) .165(5) .352(3) .060(10) Uiso calc . 1 . H 0
H22B .621(4) .123(5) .268(3) .050(10) Uiso calc . 1 . H 0
C23 .5017(4) .0091(5) .3147(3) .0460(10) Uani d . 1 . C 0
H23A .559(5) -.064(6) .340(3) .07(2) Uiso calc . 1 . H 0
H23B .449(5) .015(6) .360(3) .09(2) Uiso calc . 1 . H 0
O24 .4234(3) -.0359(3) .2399(2) .0415(7) Uani d . 1 . O 1
OW1 .1775(3) .0498(3) -.2402(2) .0539(8) Uani d . 1 . O 2
OW2 .4172(4) .1692(4) -.1733(2) .0710(10) Uani d . 1 . O 2

loop_
_atom_type_symbol
_atom_type_description
_atom_type_scat_dispersion_real
_atom_type_scat_dispersion_imag
_atom_type_scat_source
Cu Cu 0.3201 1.2651 'International Tables Vol C Tables 4.2.6.8 and 6.1.1.4'
Ni Ni 0.3393 1.1124 'International Tables Vol C Tables 4.2.6.8 and 6.1.1.4'
O O 0.0106 0.0060 'International Tables Vol C Tables 4.2.6.8 and 6.1.1.4'
N N 0.0061 0.0033 'International Tables Vol C Tables 4.2.6.8 and 6.1.1.4'
C C 0.0033 0.0016 'International Tables Vol C Tables 4.2.6.8 and 6.1.1.4'
H H 0.0000 0.0000 'International Tables Vol C Tables 4.2.6.8 and 6.1.1.4'

loop_
_geom_angle_atom_site_label_1
_geom_angle_atom_site_label_2
_geom_angle_atom_site_label_3
_geom_angle
_geom_angle_publ_flag
N14 Cu N21 173.0(2) ?
N14 Cu N17 83.5(2) ?
N21 Cu N17 95.8(2) ?
N14 Cu N11 83.8(2) ?
N21 Cu N11 97.6(2) ?
N17 Cu N11 166.0(2) ?
N14 Cu N1 94.8(2) ?
N21 Cu N1 92.2(2) ?
N17 Cu N1 89.80(10) ?
N11 Cu N1 85.5(2) ?
N14 Cu O24 95.05(13) ?
N21 Cu O24 77.97(12) ?
N17 Cu O24 92.77(12) ?
N11 Cu O24 94.2(2) ?
N1 Cu O24 170.05(12) ?
C4 Ni C3 89.7(2) ?
C4 Ni C1 88.4(2) ?
C3 Ni C1 177.9(2) ?
C4 Ni C2 177.1(2) ?
C3 Ni C2 91.2(2) ?
C1 Ni C2 90.7(2) ?
N1 C1 Ni 178.1(4) yes
C1 N1 Cu 143.7(3) yes
N2 C2 Ni 177.8(4) ?
N3 C3 Ni 178.0(4) ?
N4 C4 Ni 177.3(4) ?
C12 N11 Cu 107.5(3) ?
C13 C12 N11 108.8(4) ?
N14 C13 C12 107.0(4) ?
C13 N14 C15 117.8(4) ?
C13 N14 Cu 109.3(3) ?
C15 N14 Cu 108.4(3) ?
N14 C15 C16 106.1(4) ?
N17 C16 C15 108.9(3) ?
C16 N17 Cu 109.6(3) ?
C22 N21 Cu 113.9(3) ?
N21 C22 C23 110.8(4) ?
O24 C23 C22 111.2(4) ?

loop_
_geom_bond_atom_site_label_1
_geom_bond_atom_site_label_2
_geom_bond_site_symmetry_2
_geom_bond_distance
_geom_bond_publ_flag
Cu N14 . 1.992(4) yes
Cu N21 . 2.003(4) yes
Cu N17 . 2.039(3) yes
Cu N11 . 2.053(4) yes
Cu N1 . 2.474(4) yes
Cu O24 . 2.527(3) yes
Ni C4 . 1.861(4) yes
Ni C3 . 1.865(4) yes
Ni C1 . 1.865(4) yes
Ni C2 . 1.866(4) yes
C1 N1 . 1.144(5) yes
C2 N2 . 1.151(6) yes
C3 N3 . 1.145(6) yes
C4 N4 . 1.150(5) yes
N11 C12 . 1.490(8) ?
C12 C13 . 1.479(8) ?
C13 N14 . 1.471(6) ?
N14 C15 . 1.471(6) ?
C15 C16 . 1.510(7) ?
C16 N17 . 1.477(6) ?
N21 C22 . 1.465(6) ?
C22 C23 . 1.510(7) ?
C23 O24 . 1.433(5) ?

loop_
_geom_torsion_atom_site_label_1
_geom_torsion_atom_site_label_2
_geom_torsion_atom_site_label_3
_geom_torsion_atom_site_label_4
_geom_torsion
N14 Cu N1 C1 -58.1(7)
N21 Cu N1 C1 122.7(6)
N17 Cu N1 C1 -141.5(6)
N11 Cu N1 C1 25.3(6)
C3 Ni C4 N4 145(9)
C1 Ni C4 N4 -36(5)
N14 Cu N11 C12 -9.6(4)
N21 Cu N11 C12 163.4(4)
N17 Cu N11 C12 -34.0(10)
N1 Cu N11 C12 -105.0(4)
Cu N11 C12 C13 36.5(6)
N11 C12 C13 N14 -53.3(6)
C12 C13 N14 C15 168.4(4)
C12 C13 N14 Cu 44.1(5)
N21 Cu N14 C13 -121.0(10)
N17 Cu N14 C13 155.2(3)
N11 Cu N14 C13 -19.0(3)
N1 Cu N14 C13 65.9(3)
N21 Cu N14 C15 110.0(10)
N17 Cu N14 C15 25.6(3)
N11 Cu N14 C15 -148.6(3)
N1 Cu N14 C15 -63.7(3)
C13 N14 C15 C16 -172.8(4)
Cu N14 C15 C16 -48.0(4)
N14 C15 C16 N17 51.0(5)
C15 C16 N17 Cu -29.9(5)
N14 Cu N17 C16 2.8(3)
N21 Cu N17 C16 -170.2(3)
N11 Cu N17 C16 27.6(9)
N1 Cu N17 C16 97.6(3)
N14 Cu N21 C22 26.0(10)
N17 Cu N21 C22 109.8(3)
N11 Cu N21 C22 -74.5(3)
N1 Cu N21 C22 -160.2(3)
Cu N21 C22 C23 -46.9(5)
N21 C22 C23 O24 59.6(5)
